data_7036884
loop_
_publ_author_name
'Rao, Gyandshwar Kumar'
'Gorelsky, Serge I.'
'Korobkov, Ilia'
'Richeson, Darrin'

_publ_section_title
;
 Coinage metal complexes supported by a &quot;PN(3)P&quot; scaffold.
;
_journal_issue 44
_journal_name_full 'Dalton transactions (Cambridge, England : 2003)'
_journal_page_first 19153
_journal_page_last 19162
_journal_paper_doi 10.1039/c5dt03515e
_journal_volume 44
_journal_year 2015
_chemical_formula_sum 'C32 H29 Ag F3 N3 O3 P2 S'
_chemical_formula_weight 762.45
_chemical_name_systematic '2,6-{Ph2PNMe}2(NC5H3)]AgOTf '
_space_group_crystal_system triclinic
_space_group_IT_number 2
_space_group_name_Hall '-P 1'
_space_group_name_H-M_alt 'P -1'
_symmetry_space_group_name_Hall '-P 1'
_symmetry_space_group_name_H-M 'P -1'
_atom_sites_solution_hydrogens geom
_audit_creation_method SHELXL-2013
_audit_update_record
;
2015-07-22 deposited with the CCDC.
2015-10-06 downloaded from the CCDC.
;
_cell_angle_alpha 100.4111(16)
_cell_angle_beta 95.3133(16)
_cell_angle_gamma 96.2905(17)
_cell_formula_units_Z 2
_cell_length_a 9.3561(3)
_cell_length_b 10.9493(4)
_cell_length_c 16.0927(6)
_cell_measurement_reflns_used 9950
_cell_measurement_temperature 200(2)
_cell_measurement_theta_max 28.31
_cell_measurement_theta_min 2.43
_cell_volume 1600.99(10)
_computing_cell_refinement 'APEX II, Bruker (2009)'
_computing_data_collection 'APEX II, Bruker (2009)'
_computing_data_reduction 'XPREP, Bruker (2009)'
_computing_molecular_graphics 'SHELXTL, Bruker (2004)'
_computing_publication_material 'SHELXTL, Bruker (2004)'
_computing_structure_refinement 'SHELXL-2013 (Sheldrick, 2013)'
_computing_structure_solution 'SHELXS-03 (Sheldrick, 2003)'
_diffrn_ambient_temperature 200(2)
_diffrn_measured_fraction_theta_full 0.984
_diffrn_measured_fraction_theta_max 0.982
_diffrn_measurement_device_type 'Bruker APEX-II CCD'
_diffrn_measurement_method '\f and \w scans'
_diffrn_radiation_type MoK\a
_diffrn_radiation_wavelength 0.71073
_diffrn_reflns_av_R_equivalents 0.0193
_diffrn_reflns_av_unetI/netI 0.0237
_diffrn_reflns_laue_measured_fraction_full 0.984
_diffrn_reflns_laue_measured_fraction_max 0.982
_diffrn_reflns_limit_h_max 12
_diffrn_reflns_limit_h_min -12
_diffrn_reflns_limit_k_max 14
_diffrn_reflns_limit_k_min -14
_diffrn_reflns_limit_l_max 21
_diffrn_reflns_limit_l_min -20
_diffrn_reflns_number 15928
_diffrn_reflns_point_group_measured_fraction_full 0.984
_diffrn_reflns_point_group_measured_fraction_max 0.982
_diffrn_reflns_theta_full 25.242
_diffrn_reflns_theta_max 28.327
_diffrn_reflns_theta_min 1.295
_exptl_absorpt_coefficient_mu 0.851
_exptl_absorpt_correction_T_max 0.7457
_exptl_absorpt_correction_T_min 0.6524
_exptl_absorpt_correction_type multi-scan
_exptl_absorpt_process_details 'SADABS, Bruker (2003)'
_exptl_crystal_colour colourless
_exptl_crystal_density_diffrn 1.582
_exptl_crystal_density_meas ?
_exptl_crystal_description block
_exptl_crystal_F_000 772
_exptl_crystal_size_max 0.190
_exptl_crystal_size_mid 0.140
_exptl_crystal_size_min 0.120
_refine_diff_density_max 1.566
_refine_diff_density_min -0.712
_refine_diff_density_rms 0.099
_refine_ls_extinction_method none
_refine_ls_goodness_of_fit_ref 0.980
_refine_ls_hydrogen_treatment constr
_refine_ls_matrix_type full
_refine_ls_number_parameters 433
_refine_ls_number_reflns 7833
_refine_ls_number_restraints 184
_refine_ls_restrained_S_all 1.049
_refine_ls_R_factor_all 0.0468
_refine_ls_R_factor_gt 0.0436
_refine_ls_shift/su_max 0.001
_refine_ls_shift/su_mean 0.000
_refine_ls_structure_factor_coef Fsqd
_refine_ls_weighting_details 'w=1/[\s^2^(Fo^2^)+(0.1049P)^2^+1.1217P] where P=(Fo^2^+2Fc^2^)/3'
_refine_ls_weighting_scheme calc
_refine_ls_wR_factor_gt 0.1302
_refine_ls_wR_factor_ref 0.1359
_reflns_Friedel_coverage 0.000
_reflns_number_gt 7174
_reflns_number_total 7833
_reflns_threshold_expression 'I > 2\s(I)'
_cod_data_source_file c5dt03515e2.cif
_cod_data_source_block dr141
_cod_depositor_comments
;
The following automatic conversions were performed:

'_exptl_crystal_density_meas' value 'n/a' was changed to '?' - the
value is perceived as not measured.

Automatic conversion script
Id: cif_fix_values 3271 2015-04-21 07:52:19Z andrius 

 Adding full bibliography for 7036882--7036885.cif.
;
_cod_database_code 7036884
_shelx_space_group_comment
; 
The symmetry employed for this shelxl refinement is uniquely defined 
by the following loop, which should always be used as a source of 
symmetry information in preference to the above space-group names. 
They are only intended as comments. 
;
_shelx_estimated_absorpt_t_min 0.855
_shelx_estimated_absorpt_t_max 0.905
_shelxl_version_number 2013-4

loop_
_space_group_symop_operation_xyz
'x, y, z'
'-x, -y, -z'

loop_
_atom_site_label
_atom_site_type_symbol
_atom_site_fract_x
_atom_site_fract_y
_atom_site_fract_z
_atom_site_U_iso_or_equiv
_atom_site_adp_type
_atom_site_occupancy
_atom_site_site_symmetry_order
_atom_site_calc_flag
_atom_site_refinement_flags_posn
_atom_site_refinement_flags_adp
_atom_site_refinement_flags_occupancy
_atom_site_disorder_assembly
_atom_site_disorder_group
Ag1 Ag -0.03167(2) 0.08014(2) 0.69477(2) 0.03467(9) Uani 1 1 d . . . . .
F1 F 0.0380(3) -0.2036(3) 0.7510(3) 0.0965(10) Uani 1 1 d . . . . .
P1 P -0.02847(7) 0.24226(6) 0.82486(4) 0.02913(14) Uani 1 1 d . . . . .
P2 P 0.19528(7) 0.04693(8) 0.63234(4) 0.03682(16) Uani 1 1 d . . . . .
F2 F -0.1106(4) -0.3503(3) 0.6694(2) 0.0937(10) Uani 1 1 d . . . . .
O1 O -0.2070(3) -0.1007(2) 0.68126(16) 0.0508(5) Uani 1 1 d D U . . .
S1 S -0.2013(5) -0.1535(4) 0.7617(2) 0.0577(9) Uani 0.5 1 d D U P A 1
O2 O -0.1723(10) -0.0801(7) 0.8357(4) 0.066(2) Uani 0.5 1 d D U P A 1
O3 O -0.3527(10) -0.2415(9) 0.7509(7) 0.086(3) Uani 0.5 1 d D U P A 1
S1' S -0.2387(3) -0.1755(3) 0.7423(2) 0.0378(6) Uani 0.5 1 d D U P A 2
O2' O -0.2466(12) -0.1112(9) 0.8237(4) 0.085(3) Uani 0.5 1 d D U P A 2
O3' O -0.3691(9) -0.2801(9) 0.7064(7) 0.089(3) Uani 0.5 1 d D U P A 2
F3 F -0.0904(4) -0.3348(3) 0.8055(2) 0.0939(10) Uani 1 1 d . . . . .
N1 N 0.1901(2) 0.0928(2) 0.81473(14) 0.0326(4) Uani 1 1 d . . . . .
N2 N 0.3103(2) 0.0013(3) 0.70593(15) 0.0397(5) Uani 1 1 d . . . . .
N3 N 0.0502(2) 0.1893(2) 0.90980(13) 0.0337(4) Uani 1 1 d . . . . .
C1 C 0.2844(3) 0.0133(3) 0.79072(17) 0.0333(5) Uani 1 1 d . . . . .
C2 C 0.3538(3) -0.0489(3) 0.84752(19) 0.0371(5) Uani 1 1 d . . . . .
H2A H 0.4234 -0.1026 0.8305 0.045 Uiso 1 1 calc R U . . .
C3 C 0.3172(3) -0.0293(3) 0.92979(19) 0.0396(6) Uani 1 1 d . . . . .
H3A H 0.3619 -0.0715 0.9698 0.047 Uiso 1 1 calc R U . . .
C4 C 0.2174(3) 0.0499(3) 0.95558(17) 0.0383(5) Uani 1 1 d . . . . .
H4A H 0.1938 0.0640 1.0124 0.046 Uiso 1 1 calc R U . . .
C5 C 0.1528(3) 0.1083(2) 0.89355(15) 0.0303(5) Uani 1 1 d . . . . .
C6 C 0.4407(3) -0.0517(4) 0.6815(2) 0.0534(8) Uani 1 1 d . . . . .
H6A H 0.4939 -0.0721 0.7314 0.080 Uiso 1 1 calc R U . . .
H6B H 0.5022 0.0096 0.6586 0.080 Uiso 1 1 calc R U . . .
H6C H 0.4132 -0.1278 0.6380 0.080 Uiso 1 1 calc R U . . .
C7 C 0.0259(3) 0.2322(3) 0.99859(17) 0.0423(6) Uani 1 1 d . . . . .
H7A H 0.0826 0.1886 1.0355 0.063 Uiso 1 1 calc R U . . .
H7B H -0.0772 0.2139 1.0045 0.063 Uiso 1 1 calc R U . . .
H7C H 0.0560 0.3226 1.0150 0.063 Uiso 1 1 calc R U . . .
C8 C 0.1998(3) -0.0770(3) 0.54092(19) 0.0438(6) Uani 1 1 d . . . . .
C9 C 0.2687(3) -0.0634(4) 0.4687(2) 0.0526(8) Uani 1 1 d . . . . .
H9A H 0.3138 0.0165 0.4634 0.063 Uiso 1 1 calc R U . . .
C10 C 0.2708(4) -0.1672(5) 0.4047(2) 0.0622(10) Uani 1 1 d . . . . .
H10A H 0.3172 -0.1576 0.3558 0.075 Uiso 1 1 calc R U . . .
C11 C 0.2072(5) -0.2821(5) 0.4116(3) 0.0738(12) Uani 1 1 d . . . . .
H11A H 0.2110 -0.3525 0.3679 0.089 Uiso 1 1 calc R U . . .
C12 C 0.1370(6) -0.2974(5) 0.4817(3) 0.0802(13) Uani 1 1 d . . . . .
H12A H 0.0934 -0.3778 0.4868 0.096 Uiso 1 1 calc R U . . .
C13 C 0.1310(5) -0.1928(4) 0.5451(3) 0.0647(10) Uani 1 1 d . . . . .
H13A H 0.0786 -0.2021 0.5919 0.078 Uiso 1 1 calc R U . . .
C14 C 0.2941(3) 0.1878(3) 0.61023(18) 0.0434(6) Uani 1 1 d . . . . .
C15 C 0.4002(3) 0.2587(4) 0.6717(2) 0.0494(7) Uani 1 1 d . . . . .
H15A H 0.4268 0.2293 0.7223 0.059 Uiso 1 1 calc R U . . .
C16 C 0.4671(4) 0.3721(4) 0.6589(3) 0.0628(9) Uani 1 1 d . . . . .
H16A H 0.5399 0.4202 0.7007 0.075 Uiso 1 1 calc R U . . .
C17 C 0.4284(6) 0.4155(5) 0.5857(3) 0.0797(13) Uani 1 1 d . . . . .
H17A H 0.4748 0.4932 0.5772 0.096 Uiso 1 1 calc R U . . .
C18 C 0.3243(6) 0.3477(5) 0.5259(3) 0.0822(15) Uani 1 1 d . . . . .
H18A H 0.2982 0.3781 0.4757 0.099 Uiso 1 1 calc R U . . .
C19 C 0.2547(5) 0.2326(4) 0.5375(2) 0.0611(9) Uani 1 1 d . . . . .
H19A H 0.1809 0.1859 0.4957 0.073 Uiso 1 1 calc R U . . .
C20 C -0.1925(3) 0.2961(2) 0.86266(16) 0.0316(5) Uani 1 1 d . . . . .
C21 C -0.3018(3) 0.2076(3) 0.87836(18) 0.0379(5) Uani 1 1 d . . . . .
H21A H -0.2862 0.1225 0.8744 0.045 Uiso 1 1 calc R U . . .
C22 C -0.4319(3) 0.2449(3) 0.8996(2) 0.0435(6) Uani 1 1 d . . . . .
H22A H -0.5049 0.1853 0.9117 0.052 Uiso 1 1 calc R U . . .
C23 C -0.4581(3) 0.3677(3) 0.9037(2) 0.0510(7) Uani 1 1 d . . . . .
H23A H -0.5485 0.3920 0.9179 0.061 Uiso 1 1 calc R U . . .
C24 C -0.3527(4) 0.4539(3) 0.8871(2) 0.0518(7) Uani 1 1 d . . . . .
H24A H -0.3708 0.5380 0.8892 0.062 Uiso 1 1 calc R U . . .
C25 C -0.2190(3) 0.4197(3) 0.8672(2) 0.0422(6) Uani 1 1 d . . . . .
H25A H -0.1459 0.4806 0.8567 0.051 Uiso 1 1 calc R U . . .
C26 C 0.0856(3) 0.3853(2) 0.81898(17) 0.0337(5) Uani 1 1 d . . . . .
C27 C 0.1552(3) 0.4682(3) 0.8908(2) 0.0452(6) Uani 1 1 d . . . . .
H27A H 0.1428 0.4512 0.9457 0.054 Uiso 1 1 calc R U . . .
C28 C 0.2421(4) 0.5750(3) 0.8831(3) 0.0604(9) Uani 1 1 d . . . . .
H28A H 0.2882 0.6315 0.9326 0.072 Uiso 1 1 calc R U . . .
C29 C 0.2619(5) 0.5997(4) 0.8041(3) 0.0693(11) Uani 1 1 d . . . . .
H29A H 0.3227 0.6726 0.7988 0.083 Uiso 1 1 calc R U . . .
C30 C 0.1934(6) 0.5186(4) 0.7326(3) 0.0685(11) Uani 1 1 d . . . . .
H30A H 0.2073 0.5360 0.6779 0.082 Uiso 1 1 calc R U . . .
C31 C 0.1045(4) 0.4120(3) 0.7392(2) 0.0509(7) Uani 1 1 d . . . . .
H31A H 0.0567 0.3572 0.6894 0.061 Uiso 1 1 calc R U . . .
C32 C -0.0896(4) -0.2705(3) 0.7433(2) 0.0546(8) Uani 1 1 d D U . . .

loop_
_atom_site_aniso_label
_atom_site_aniso_U_11
_atom_site_aniso_U_22
_atom_site_aniso_U_33
_atom_site_aniso_U_23
_atom_site_aniso_U_13
_atom_site_aniso_U_12
Ag1 0.03245(12) 0.04360(14) 0.02748(12) 0.00517(8) 0.00365(8) 0.00543(8)
F1 0.0611(15) 0.091(2) 0.141(3) 0.049(2) -0.0121(17) 0.0011(14)
P1 0.0303(3) 0.0321(3) 0.0247(3) 0.0053(2) 0.0028(2) 0.0036(2)
P2 0.0284(3) 0.0577(4) 0.0254(3) 0.0093(3) 0.0048(2) 0.0070(3)
F2 0.134(3) 0.0682(16) 0.0730(17) -0.0113(13) 0.0117(18) 0.0292(17)
O1 0.0537(13) 0.0487(12) 0.0536(13) 0.0264(10) -0.0031(10) 0.0017(10)
S1 0.092(3) 0.0410(14) 0.0447(15) 0.0174(11) 0.0084(14) 0.0143(15)
O2 0.114(6) 0.051(3) 0.042(3) 0.015(2) 0.022(3) 0.027(3)
O3 0.066(4) 0.078(5) 0.130(8) 0.053(5) 0.024(5) 0.011(3)
S1' 0.0363(9) 0.0369(12) 0.0454(15) 0.0162(10) 0.0112(9) 0.0086(8)
O2' 0.133(8) 0.092(6) 0.036(3) 0.002(3) 0.011(4) 0.050(5)
O3' 0.047(3) 0.094(6) 0.137(8) 0.060(5) 0.006(4) 0.001(3)
F3 0.139(3) 0.0822(18) 0.0847(19) 0.0494(16) 0.0321(19) 0.0500(19)
N1 0.0311(10) 0.0423(11) 0.0265(10) 0.0114(8) 0.0025(8) 0.0067(8)
N2 0.0304(10) 0.0604(14) 0.0310(11) 0.0109(10) 0.0042(8) 0.0142(10)
N3 0.0379(11) 0.0419(11) 0.0218(9) 0.0062(8) 0.0032(8) 0.0074(9)
C1 0.0277(11) 0.0405(12) 0.0309(12) 0.0073(10) 0.0017(9) 0.0015(9)
C2 0.0341(12) 0.0361(12) 0.0423(14) 0.0124(10) -0.0008(10) 0.0055(9)
C3 0.0400(13) 0.0429(13) 0.0377(13) 0.0193(11) -0.0047(11) 0.0027(11)
C4 0.0422(13) 0.0455(14) 0.0290(12) 0.0155(10) 0.0003(10) 0.0026(11)
C5 0.0323(11) 0.0348(11) 0.0235(10) 0.0086(9) 0.0005(8) -0.0002(9)
C6 0.0357(14) 0.084(2) 0.0430(16) 0.0094(15) 0.0071(12) 0.0229(15)
C7 0.0487(15) 0.0544(16) 0.0236(11) 0.0050(11) 0.0053(10) 0.0087(12)
C8 0.0309(12) 0.0660(18) 0.0326(13) 0.0047(12) 0.0053(10) 0.0056(12)
C9 0.0377(14) 0.083(2) 0.0361(15) 0.0055(15) 0.0117(12) 0.0083(14)
C10 0.0438(17) 0.099(3) 0.0390(16) -0.0046(17) 0.0095(13) 0.0130(18)
C11 0.059(2) 0.092(3) 0.059(2) -0.017(2) 0.0071(18) 0.008(2)
C12 0.081(3) 0.074(3) 0.075(3) -0.003(2) 0.013(2) -0.010(2)
C13 0.063(2) 0.076(3) 0.051(2) 0.0038(18) 0.0160(17) -0.0044(19)
C14 0.0353(13) 0.0629(18) 0.0334(13) 0.0133(12) 0.0075(10) 0.0036(12)
C15 0.0390(14) 0.069(2) 0.0397(15) 0.0127(14) 0.0014(12) 0.0012(13)
C16 0.0509(19) 0.075(2) 0.059(2) 0.0141(18) 0.0040(16) -0.0098(17)
C17 0.081(3) 0.086(3) 0.074(3) 0.033(2) 0.017(2) -0.015(2)
C18 0.095(3) 0.098(3) 0.059(2) 0.046(3) 0.002(2) -0.008(3)
C19 0.062(2) 0.080(2) 0.0419(17) 0.0234(17) -0.0030(15) -0.0020(18)
C20 0.0292(11) 0.0345(11) 0.0286(11) 0.0027(9) 0.0007(9) 0.0014(9)
C21 0.0364(13) 0.0373(12) 0.0367(13) 0.0036(10) 0.0018(10) -0.0013(10)
C22 0.0297(12) 0.0526(16) 0.0435(15) 0.0035(12) 0.0019(11) -0.0033(11)
C23 0.0302(13) 0.0652(19) 0.0558(18) 0.0045(15) 0.0022(12) 0.0130(12)
C24 0.0441(16) 0.0454(15) 0.068(2) 0.0099(14) 0.0048(14) 0.0164(12)
C25 0.0367(13) 0.0376(13) 0.0537(17) 0.0111(12) 0.0056(12) 0.0068(10)
C26 0.0322(11) 0.0321(11) 0.0376(13) 0.0068(10) 0.0063(10) 0.0051(9)
C27 0.0429(15) 0.0440(14) 0.0437(15) 0.0025(12) -0.0025(12) 0.0001(12)
C28 0.0553(19) 0.0393(15) 0.076(3) -0.0018(15) -0.0058(17) -0.0063(13)
C29 0.068(2) 0.0422(17) 0.099(3) 0.0155(19) 0.022(2) -0.0046(16)
C30 0.089(3) 0.0519(19) 0.070(3) 0.0204(18) 0.032(2) -0.0015(19)
C31 0.068(2) 0.0431(15) 0.0424(16) 0.0104(12) 0.0135(14) 0.0013(14)
C32 0.064(2) 0.0487(16) 0.0542(19) 0.0164(14) 0.0083(15) 0.0098(14)

loop_
_atom_type_symbol
_atom_type_description
_atom_type_scat_dispersion_real
_atom_type_scat_dispersion_imag
_atom_type_scat_source
C C 0.0033 0.0016 'International Tables Vol C Tables 4.2.6.8 and 6.1.1.4'
H H 0.0000 0.0000 'International Tables Vol C Tables 4.2.6.8 and 6.1.1.4'
N N 0.0061 0.0033 'International Tables Vol C Tables 4.2.6.8 and 6.1.1.4'
O O 0.0106 0.0060 'International Tables Vol C Tables 4.2.6.8 and 6.1.1.4'
P P 0.1023 0.0942 'International Tables Vol C Tables 4.2.6.8 and 6.1.1.4'
S S 0.1246 0.1234 'International Tables Vol C Tables 4.2.6.8 and 6.1.1.4'
F F 0.0171 0.0103 'International Tables Vol C Tables 4.2.6.8 and 6.1.1.4'
Ag Ag -0.8971 1.1015 'International Tables Vol C Tables 4.2.6.8 and 6.1.1.4'

loop_
_geom_angle_atom_site_label_1
_geom_angle_atom_site_label_2
_geom_angle_atom_site_label_3
_geom_angle
O1 Ag1 P2 116.50(7)
O1 Ag1 P1 115.48(7)
P2 Ag1 P1 119.82(2)
N3 P1 C26 105.57(12)
N3 P1 C20 103.23(11)
C26 P1 C20 104.23(12)
N3 P1 Ag1 108.43(8)
C26 P1 Ag1 111.19(9)
C20 P1 Ag1 122.78(8)
N2 P2 C14 104.14(14)
N2 P2 C8 100.35(14)
C14 P2 C8 106.67(14)
N2 P2 Ag1 107.87(8)
C14 P2 Ag1 114.37(10)
C8 P2 Ag1 121.26(10)
S1' O1 Ag1 129.15(18)
S1 O1 Ag1 111.44(18)
O2 S1 O1 120.8(4)
O2 S1 O3 113.2(6)
O1 S1 O3 103.2(4)
O2 S1 C32 114.6(5)
O1 S1 C32 103.9(3)
O3 S1 C32 98.1(5)
O2' S1' O1 116.0(5)
O2' S1' O3' 114.5(6)
O1 S1' O3' 111.0(4)
O2' S1' C32 109.8(5)
O1 S1' C32 103.5(2)
O3' S1' C32 100.3(5)
C5 N1 C1 120.3(2)
C1 N2 C6 117.9(2)
C1 N2 P2 121.64(18)
C6 N2 P2 120.5(2)
C5 N3 C7 118.2(2)
C5 N3 P1 117.10(17)
C7 N3 P1 124.51(19)
N1 C1 C2 121.9(2)
N1 C1 N2 115.0(2)
C2 C1 N2 123.1(2)
C3 C2 C1 117.2(3)
C2 C3 C4 122.0(2)
C3 C4 C5 116.7(2)
N1 C5 N3 114.9(2)
N1 C5 C4 121.8(2)
N3 C5 C4 123.2(2)
C13 C8 C9 118.6(3)
C13 C8 P2 116.0(3)
C9 C8 P2 125.4(3)
C10 C9 C8 119.9(4)
C11 C10 C9 120.7(4)
C10 C11 C12 120.4(4)
C11 C12 C13 119.2(5)
C8 C13 C12 121.1(4)
C19 C14 C15 119.4(3)
C19 C14 P2 120.9(3)
C15 C14 P2 119.3(2)
C16 C15 C14 119.9(3)
C17 C16 C15 120.3(4)
C18 C17 C16 120.2(4)
C17 C18 C19 120.6(4)
C14 C19 C18 119.6(4)
C25 C20 C21 119.2(2)
C25 C20 P1 121.7(2)
C21 C20 P1 118.7(2)
C22 C21 C20 119.5(3)
C21 C22 C23 121.1(3)
C24 C23 C22 119.5(3)
C23 C24 C25 120.7(3)
C20 C25 C24 119.9(3)
C31 C26 C27 118.9(3)
C31 C26 P1 118.4(2)
C27 C26 P1 122.8(2)
C28 C27 C26 120.6(3)
C29 C28 C27 120.1(4)
C28 C29 C30 119.8(3)
C29 C30 C31 120.9(4)
C30 C31 C26 119.7(3)
F1 C32 F3 108.0(4)
F1 C32 F2 109.4(4)
F3 C32 F2 108.8(3)
F1 C32 S1 101.2(3)
F3 C32 S1 109.6(3)
F2 C32 S1 119.2(3)
F1 C32 S1' 112.8(3)
F3 C32 S1' 112.0(3)
F2 C32 S1' 105.8(3)

loop_
_geom_bond_atom_site_label_1
_geom_bond_atom_site_label_2
_geom_bond_distance
Ag1 O1 2.393(2)
Ag1 P2 2.4663(7)
Ag1 P1 2.4836(6)
F1 C32 1.314(5)
P1 N3 1.715(2)
P1 C26 1.818(3)
P1 C20 1.821(3)
P2 N2 1.705(2)
P2 C14 1.819(3)
P2 C8 1.819(3)
F2 C32 1.327(5)
O1 S1' 1.420(4)
O1 S1 1.509(4)
S1 O2 1.297(7)
S1 O3 1.601(8)
S1 C32 1.742(6)
S1' O2' 1.383(7)
S1' O3' 1.568(7)
S1' C32 1.830(5)
F3 C32 1.323(4)
N1 C5 1.333(3)
N1 C1 1.339(3)
N2 C1 1.393(3)
N2 C6 1.463(4)
N3 C5 1.387(3)
N3 C7 1.468(3)
C1 C2 1.390(4)
C2 C3 1.383(4)
C3 C4 1.384(4)
C4 C5 1.406(3)
C8 C13 1.374(6)
C8 C9 1.404(4)
C9 C10 1.391(5)
C10 C11 1.360(7)
C11 C12 1.383(7)
C12 C13 1.399(7)
C14 C19 1.383(4)
C14 C15 1.392(4)
C15 C16 1.386(5)
C16 C17 1.382(6)
C17 C18 1.354(7)
C18 C19 1.405(6)
C20 C25 1.392(4)
C20 C21 1.402(4)
C21 C22 1.379(4)
C22 C23 1.384(5)
C23 C24 1.367(5)
C24 C25 1.394(4)
C26 C31 1.390(4)
C26 C27 1.392(4)
C27 C28 1.381(5)
C28 C29 1.371(7)
C29 C30 1.376(7)
C30 C31 1.384(5)

loop_
_geom_torsion_atom_site_label_1
_geom_torsion_atom_site_label_2
_geom_torsion_atom_site_label_3
_geom_torsion_atom_site_label_4
_geom_torsion
S1' O1 S1 O2 -140.8(12)
Ag1 O1 S1 O2 35.2(6)
S1' O1 S1 O3 -13.2(8)
Ag1 O1 S1 O3 162.9(4)
S1' O1 S1 C32 88.8(9)
Ag1 O1 S1 C32 -95.1(2)
S1 O1 S1' O2' 48.5(10)
Ag1 O1 S1' O2' 43.7(6)
S1 O1 S1' O3' -178.6(11)
Ag1 O1 S1' O3' 176.6(5)
S1 O1 S1' C32 -71.8(9)
Ag1 O1 S1' C32 -76.6(3)
C14 P2 N2 C1 108.1(2)
C8 P2 N2 C1 -141.6(2)
Ag1 P2 N2 C1 -13.8(3)
C14 P2 N2 C6 -71.6(3)
C8 P2 N2 C6 38.7(3)
Ag1 P2 N2 C6 166.5(3)
C26 P1 N3 C5 -89.9(2)
C20 P1 N3 C5 160.94(19)
Ag1 P1 N3 C5 29.3(2)
C26 P1 N3 C7 84.4(2)
C20 P1 N3 C7 -24.8(3)
Ag1 P1 N3 C7 -156.4(2)
C5 N1 C1 C2 -4.4(4)
C5 N1 C1 N2 177.5(2)
C6 N2 C1 N1 161.7(3)
P2 N2 C1 N1 -18.0(3)
C6 N2 C1 C2 -16.3(4)
P2 N2 C1 C2 164.0(2)
N1 C1 C2 C3 2.5(4)
N2 C1 C2 C3 -179.5(3)
C1 C2 C3 C4 -0.9(4)
C2 C3 C4 C5 1.0(4)
C1 N1 C5 N3 -177.6(2)
C1 N1 C5 C4 4.6(4)
C7 N3 C5 N1 -167.3(2)
P1 N3 C5 N1 7.4(3)
C7 N3 C5 C4 10.6(4)
P1 N3 C5 C4 -174.8(2)
C3 C4 C5 N1 -2.9(4)
C3 C4 C5 N3 179.5(3)
N2 P2 C8 C13 71.3(3)
C14 P2 C8 C13 179.6(3)
Ag1 P2 C8 C13 -47.1(3)
N2 P2 C8 C9 -107.7(3)
C14 P2 C8 C9 0.6(3)
Ag1 P2 C8 C9 133.9(3)
C13 C8 C9 C10 -2.4(5)
P2 C8 C9 C10 176.6(3)
C8 C9 C10 C11 -0.2(6)
C9 C10 C11 C12 1.1(7)
C10 C11 C12 C13 0.6(8)
C9 C8 C13 C12 4.1(6)
P2 C8 C13 C12 -174.9(4)
C11 C12 C13 C8 -3.3(8)
N2 P2 C14 C19 161.8(3)
C8 P2 C14 C19 56.2(3)
Ag1 P2 C14 C19 -80.7(3)
N2 P2 C14 C15 -25.3(3)
C8 P2 C14 C15 -130.9(3)
Ag1 P2 C14 C15 92.1(3)
C19 C14 C15 C16 -1.2(5)
P2 C14 C15 C16 -174.1(3)
C14 C15 C16 C17 0.4(6)
C15 C16 C17 C18 0.2(8)
C16 C17 C18 C19 0.0(9)
C15 C14 C19 C18 1.3(6)
P2 C14 C19 C18 174.2(4)
C17 C18 C19 C14 -0.7(8)
N3 P1 C20 C25 120.6(2)
C26 P1 C20 C25 10.5(3)
Ag1 P1 C20 C25 -116.9(2)
N3 P1 C20 C21 -66.7(2)
C26 P1 C20 C21 -176.8(2)
Ag1 P1 C20 C21 55.8(2)
C25 C20 C21 C22 -1.3(4)
P1 C20 C21 C22 -174.2(2)
C20 C21 C22 C23 1.6(5)
C21 C22 C23 C24 -0.6(5)
C22 C23 C24 C25 -0.8(6)
C21 C20 C25 C24 0.0(5)
P1 C20 C25 C24 172.7(3)
C23 C24 C25 C20 1.1(5)
N3 P1 C26 C31 144.5(2)
C20 P1 C26 C31 -107.1(2)
Ag1 P1 C26 C31 27.1(3)
N3 P1 C26 C27 -35.0(3)
C20 P1 C26 C27 73.4(3)
Ag1 P1 C26 C27 -152.4(2)
C31 C26 C27 C28 -0.2(5)
P1 C26 C27 C28 179.3(3)
C26 C27 C28 C29 -0.7(6)
C27 C28 C29 C30 0.9(7)
C28 C29 C30 C31 0.0(7)
C29 C30 C31 C26 -0.9(7)
C27 C26 C31 C30 1.0(5)
P1 C26 C31 C30 -178.5(3)
O2 S1 C32 F1 -60.0(6)
O1 S1 C32 F1 73.9(3)
O3 S1 C32 F1 179.7(5)
O2 S1 C32 F3 53.8(6)
O1 S1 C32 F3 -172.2(3)
O3 S1 C32 F3 -66.4(5)
O2 S1 C32 F2 -180.0(5)
O1 S1 C32 F2 -46.0(4)
O3 S1 C32 F2 59.8(5)
O2 S1 C32 S1' 155.7(12)
O1 S1 C32 S1' -70.4(9)
O3 S1 C32 S1' 35.4(9)
O2' S1' C32 F1 -75.0(6)
O1 S1' C32 F1 49.4(4)
O3' S1' C32 F1 164.1(5)
O2' S1' C32 F3 47.0(6)
O1 S1' C32 F3 171.4(3)
O3' S1' C32 F3 -73.9(5)
O2' S1' C32 F2 165.4(5)
O1 S1' C32 F2 -70.2(3)
O3' S1' C32 F2 44.5(5)
O2' S1' C32 S1 -36.6(9)
O1 S1' C32 S1 87.8(9)
O3' S1' C32 S1 -157.5(11)
